data_1562433
loop_
_publ_author_name
'Balboni, Enrica'
'Burns, Peter C.'

_publ_section_title
;
 Cation--cation interactions and cation exchange in a series of
 isostructural framework uranyl tungstates
;
_journal_name_full 'Journal of Solid State Chemistry'
_journal_page_first 1
_journal_page_last 8
_journal_paper_doi 10.1016/j.jssc.2014.02.001
_journal_volume 213
_journal_year 2014
_chemical_formula_sum 'K0.55 O16 Tl0.55 U3 W'
_chemical_formula_weight 1287.85
_chemical_name_common Tl0.5K0.5(UO2)WO6(OH)(H2O)3
_space_group_IT_number 9
_space_group_name_Hall 'C -2yc'
_space_group_name_H-M_alt 'C 1 c 1'
_symmetry_cell_setting monoclinic
_symmetry_space_group_name_H-M 'C 1 c 1'
_atom_sites_solution_hydrogens none
_atom_sites_solution_primary direct
_atom_sites_solution_secondary difmap
_cell_angle_alpha 90.00
_cell_angle_beta 102.187(3)
_cell_angle_gamma 90.00
_cell_formula_units_Z 4
_cell_length_a 12.890(4)
_cell_length_b 10.180(3)
_cell_length_c 11.242(4)
_cell_measurement_temperature 296(2)
_cell_measurement_theta_max 22.4325
_cell_measurement_theta_min 2.572
_cell_volume 1441.9(8)
_computing_structure_refinement 'SHELXL-97 (Sheldrick, 2008)'
_computing_structure_solution 'SHELXS-97 (Sheldrick, 2008)'
_diffrn_ambient_temperature 296(2)
_diffrn_measured_fraction_theta_full 0.995
_diffrn_measured_fraction_theta_max 0.995
_diffrn_measurement_device_type 'BRUKER AXS Quazar-II CCD-4K'
_diffrn_measurement_method 'phi-omega scan'
_diffrn_radiation_monochromator graphite
_diffrn_radiation_source 'fine-focus sealed tube'
_diffrn_radiation_type MoK\a
_diffrn_radiation_wavelength 0.71073
_diffrn_reflns_av_R_equivalents 0.0732
_diffrn_reflns_av_sigmaI/netI 0.1058
_diffrn_reflns_limit_h_max 16
_diffrn_reflns_limit_h_min -16
_diffrn_reflns_limit_k_max 13
_diffrn_reflns_limit_k_min -13
_diffrn_reflns_limit_l_max 14
_diffrn_reflns_limit_l_min -14
_diffrn_reflns_number 8011
_diffrn_reflns_theta_full 27.45
_diffrn_reflns_theta_max 27.45
_diffrn_reflns_theta_min 2.57
_exptl_absorpt_coefficient_mu 47.891
_exptl_absorpt_correction_T_max 0.7456
_exptl_absorpt_correction_T_min 0.5269
_exptl_absorpt_correction_type multi-scan
_exptl_absorpt_process_details 'SADABS Version 2.03'
_exptl_crystal_colour yellow
_exptl_crystal_density_diffrn 5.932
_exptl_crystal_density_method 'not measured'
_exptl_crystal_description prismatic
_exptl_crystal_F_000 2132
_exptl_crystal_size_max 0.06
_exptl_crystal_size_mid 0.05
_exptl_crystal_size_min 0.04
_refine_diff_density_max 5.821
_refine_diff_density_min -3.627
_refine_diff_density_rms 0.700
_refine_ls_abs_structure_details 'Flack H D (1983), Acta Cryst. A39, 876-881'
_refine_ls_abs_structure_Flack 0.08(3)
_refine_ls_extinction_method none
_refine_ls_goodness_of_fit_ref 1.250
_refine_ls_hydrogen_treatment none
_refine_ls_matrix_type full
_refine_ls_number_parameters 119
_refine_ls_number_reflns 3246
_refine_ls_number_restraints 2
_refine_ls_restrained_S_all 1.250
_refine_ls_R_factor_all 0.0805
_refine_ls_R_factor_gt 0.0585
_refine_ls_shift/su_max 0.000
_refine_ls_shift/su_mean 0.000
_refine_ls_structure_factor_coef Fsqd
_refine_ls_weighting_details 'calc w=1/[\s^2^(Fo^2^)+(0.0446P)^2^+0.0000P] where P=(Fo^2^+2Fc^2^)/3'
_refine_ls_weighting_scheme calc
_refine_ls_wR_factor_gt 0.1315
_refine_ls_wR_factor_ref 0.1388
_reflns_number_gt 2579
_reflns_number_total 3246
_reflns_threshold_expression >2sigma(I)
_cod_data_source_file JSSC-2014-213-1.cif
_cod_data_source_block 3Tl-140
_cod_original_cell_volume 1442.0(8)
_cod_original_sg_symbol_H-M 'C c'
_cod_database_code 1562433

loop_
_symmetry_equiv_pos_as_xyz
'x, y, z'
'x, -y, z+1/2'
'x+1/2, y+1/2, z'
'x+1/2, -y+1/2, z+1/2'

loop_
_atom_site_label
_atom_site_type_symbol
_atom_site_fract_x
_atom_site_fract_y
_atom_site_fract_z
_atom_site_U_iso_or_equiv
_atom_site_adp_type
_atom_site_occupancy
_atom_site_symmetry_multiplicity
_atom_site_calc_flag
_atom_site_refinement_flags
_atom_site_disorder_assembly
_atom_site_disorder_group
U1 U -0.00938(10) 0.37661(13) 0.39215(11) 0.0159(3) Uani 1 1 d . . .
U2 U 0.07536(10) 0.13708(15) 0.65267(11) 0.0165(3) Uani 1 1 d . . .
U3 U -0.16607(10) 0.35290(13) 0.64044(11) 0.0157(3) Uani 1 1 d . . .
W1 W 0.21684(11) 0.08236(14) 0.42688(12) 0.0153(3) Uani 1 1 d . . .
Tl1 Tl -0.1966(2) 0.0444(2) 0.3847(2) 0.0170(6) Uani 0.55 1 d P . .
K1 K 0.0224(12) 0.2364(16) 0.9891(13) 0.024(4) Uani 0.55 1 d P . .
O1 O 0.3357(19) -0.021(2) 0.448(2) 0.016(5) Uiso 1 1 d . . .
O2 O -0.093(2) 0.263(3) 0.300(2) 0.023(6) Uiso 1 1 d . . .
O3 O -0.2556(19) 0.235(2) 0.554(2) 0.017(6) Uiso 1 1 d . . .
O4 O 0.1185(18) 0.206(2) 0.462(2) 0.013(5) Uiso 1 1 d . . .
O5 O -0.0640(18) 0.465(2) 0.735(2) 0.015(5) Uiso 1 1 d . . .
O6 O 0.156(2) 0.277(3) 0.724(3) 0.032(7) Uiso 1 1 d . . .
O7 O -0.046(2) 0.276(2) 0.545(2) 0.021(6) Uiso 1 1 d . . .
O8 O 0.329(2) 0.239(2) 0.540(2) 0.024(6) Uiso 1 1 d . . .
O9 O 0.0802(19) 0.501(2) 0.482(2) 0.019(6) Uiso 1 1 d . . .
O10 O 0.2523(19) 0.172(2) 0.305(2) 0.021(6) Uiso 1 1 d . . .
O11 O 0.2111(18) 0.020(2) 0.587(2) 0.015(5) Uiso 1 1 d . . .
O12 O -0.0655(18) 0.184(2) 0.757(2) 0.018(6) Uiso 1 1 d . . .
O13 O 0.1272(18) -0.027(2) 0.333(2) 0.014(5) Uiso 1 1 d . . .
O14 O 0.1148(19) 0.382(2) 0.248(2) 0.019(5) Uiso 1 1 d . . .
O15 O -0.0063(18) 0.007(2) 0.583(2) 0.014(5) Uiso 1 1 d . . .
O16 O 0.280(3) 0.454(4) 0.626(4) 0.076(13) Uiso 1 1 d . . .

loop_
_atom_site_aniso_label
_atom_site_aniso_U_11
_atom_site_aniso_U_22
_atom_site_aniso_U_33
_atom_site_aniso_U_23
_atom_site_aniso_U_13
_atom_site_aniso_U_12
U1 0.0140(7) 0.0195(7) 0.0157(7) 0.0012(6) 0.0067(6) 0.0011(6)
U2 0.0159(7) 0.0198(8) 0.0156(7) 0.0001(6) 0.0071(6) 0.0011(6)
U3 0.0141(7) 0.0187(8) 0.0164(7) -0.0007(6) 0.0080(6) 0.0002(6)
W1 0.0131(7) 0.0175(7) 0.0173(8) -0.0010(6) 0.0079(6) 0.0000(6)
Tl1 0.0117(12) 0.0091(12) 0.0259(14) 0.0048(10) -0.0058(10) -0.0056(9)
K1 0.017(8) 0.032(9) 0.020(8) -0.001(7) -0.002(7) -0.007(6)

loop_
_atom_type_symbol
_atom_type_description
_atom_type_scat_dispersion_real
_atom_type_scat_dispersion_imag
_atom_type_scat_source
O O 0.0106 0.0060 'International Tables Vol C Tables 4.2.6.8 and 6.1.1.4'
K K 0.2009 0.2494 'International Tables Vol C Tables 4.2.6.8 and 6.1.1.4'
W W -0.8490 6.8722 'International Tables Vol C Tables 4.2.6.8 and 6.1.1.4'
Tl Tl -2.8358 9.6688 'International Tables Vol C Tables 4.2.6.8 and 6.1.1.4'
U U -9.6767 9.6646 'International Tables Vol C Tables 4.2.6.8 and 6.1.1.4'

loop_
_geom_angle_atom_site_label_1
_geom_angle_atom_site_label_2
_geom_angle_atom_site_label_3
_geom_angle
_geom_angle_site_symmetry_1
_geom_angle_site_symmetry_3
O2 U1 O9 177.2(12) . .
O2 U1 O7 87.0(11) . .
O9 U1 O7 95.9(11) . .
O2 U1 O5 87.8(10) . 2_564
O9 U1 O5 89.8(9) . 2_564
O7 U1 O5 147.1(9) . 2_564
O2 U1 O4 90.6(10) . .
O9 U1 O4 90.5(9) . .
O7 U1 O4 69.2(8) . .
O5 U1 O4 143.3(8) 2_564 .
O2 U1 O1 89.9(10) . 3_455
O9 U1 O1 91.0(9) . 3_455
O7 U1 O1 70.5(9) . 3_455
O5 U1 O1 77.0(8) 2_564 3_455
O4 U1 O1 139.6(8) . 3_455
O2 U1 O14 91.8(10) . .
O9 U1 O14 86.0(10) . .
O7 U1 O14 144.0(9) . .
O5 U1 O14 68.7(8) 2_564 .
O4 U1 O14 74.8(8) . .
O1 U1 O14 145.5(8) 3_455 .
O2 U1 U3 92.0(9) . .
O9 U1 U3 90.4(8) . .
O7 U1 U3 30.0(7) . .
O5 U1 U3 118.0(6) 2_564 .
O4 U1 U3 98.7(5) . .
O1 U1 U3 41.0(5) 3_455 .
O14 U1 U3 172.5(5) . .
O2 U1 U2 94.1(8) . .
O9 U1 U2 88.3(8) . .
O7 U1 U2 31.4(7) . .
O5 U1 U2 177.3(5) 2_564 .
O4 U1 U2 38.7(5) . .
O1 U1 U2 101.0(5) 3_455 .
O14 U1 U2 113.2(5) . .
U3 U1 U2 60.03(4) . .
O2 U1 K1 143.6(9) . 2_564
O9 U1 K1 35.3(8) . 2_564
O7 U1 K1 105.9(7) . 2_564
O5 U1 K1 62.8(6) 2_564 2_564
O4 U1 K1 125.8(6) . 2_564
O1 U1 K1 64.1(6) 3_455 2_564
O14 U1 K1 96.3(6) . 2_564
U3 U1 K1 84.5(2) . 2_564
U2 U1 K1 114.7(2) . 2_564
O15 U2 O6 177.8(12) . .
O15 U2 O7 87.3(10) . .
O6 U2 O7 90.8(11) . .
O15 U2 O13 93.5(9) . 2
O6 U2 O13 87.5(10) . 2
O7 U2 O13 145.0(9) . 2
O15 U2 O11 84.0(9) . .
O6 U2 O11 98.0(11) . .
O7 U2 O11 128.5(8) . .
O13 U2 O11 86.3(8) 2 .
O15 U2 O12 85.6(10) . .
O6 U2 O12 92.8(11) . .
O7 U2 O12 68.3(8) . .
O13 U2 O12 76.8(8) 2 .
O11 U2 O12 159.5(8) . .
O15 U2 O4 93.0(9) . .
O6 U2 O4 87.1(10) . .
O7 U2 O4 66.9(8) . .
O13 U2 O4 147.7(8) 2 .
O11 U2 O4 63.0(7) . .
O12 U2 O4 135.2(8) . .
O15 U2 W1 85.0(8) . .
O6 U2 W1 96.2(9) . .
O7 U2 W1 96.9(6) . .
O13 U2 W1 118.0(6) 2 .
O11 U2 W1 31.8(6) . .
O12 U2 W1 162.8(5) . .
O4 U2 W1 31.5(5) . .
O15 U2 U3 90.6(7) . .
O6 U2 U3 87.3(9) . .
O7 U2 U3 31.5(6) . .
O13 U2 U3 113.5(6) 2 .
O11 U2 U3 159.8(6) . .
O12 U2 U3 37.4(6) . .
O4 U2 U3 98.0(5) . .
W1 U2 U3 128.41(5) . .
O15 U2 U1 95.3(7) . .
O6 U2 U1 83.5(9) . .
O7 U2 U1 29.6(6) . .
O13 U2 U1 169.0(6) 2 .
O11 U2 U1 101.1(6) . .
O12 U2 U1 97.3(6) . .
O4 U2 U1 38.2(5) . .
W1 U2 U1 69.40(4) . .
U3 U2 U1 59.89(4) . .
O15 U2 K1 113.1(8) . .
O6 U2 K1 66.1(9) . .
O7 U2 K1 96.2(7) . .
O13 U2 K1 51.6(6) 2 .
O11 U2 K1 133.7(6) . .
O12 U2 K1 38.2(6) . .
O4 U2 K1 148.7(6) . .
W1 U2 K1 158.2(2) . .
U3 U2 K1 66.2(2) . .
U1 U2 K1 118.4(2) . .
O15 U2 K1 26.5(8) . 2_554
O6 U2 K1 155.6(10) . 2_554
O7 U2 K1 107.6(7) . 2_554
O13 U2 K1 86.3(6) 2 2_554
O11 U2 K1 58.0(6) . 2_554
O12 U2 K1 108.7(6) . 2_554
O4 U2 K1 85.6(6) . 2_554
W1 U2 K1 66.3(2) . 2_554
U3 U2 K1 116.8(2) . 2_554
U1 U2 K1 104.4(2) . 2_554
K1 U2 K1 125.5(3) . 2_554
O3 U3 O5 175.2(10) . .
O3 U3 O7 86.5(10) . .
O5 U3 O7 90.6(10) . .
O3 U3 O11 91.3(9) . 3_455
O5 U3 O11 93.4(9) . 3_455
O7 U3 O11 130.3(9) . 3_455
O3 U3 O10 90.4(10) . 4_455
O5 U3 O10 89.9(9) . 4_455
O7 U3 O10 145.9(9) . 4_455
O11 U3 O10 83.7(8) 3_455 4_455
O3 U3 O12 91.6(9) . .
O5 U3 O12 83.9(9) . .
O7 U3 O12 69.7(9) . .
O11 U3 O12 160.0(8) 3_455 .
O10 U3 O12 76.5(8) 4_455 .
O3 U3 O1 89.9(9) . 3_455
O5 U3 O1 92.5(9) . 3_455
O7 U3 O1 68.3(9) . 3_455
O11 U3 O1 62.0(8) 3_455 3_455
O10 U3 O1 145.7(8) 4_455 3_455
O12 U3 O1 137.8(8) . 3_455
O3 U3 W1 86.5(8) . 3_455
O5 U3 W1 97.6(7) . 3_455
O7 U3 W1 98.8(6) . 3_455
O11 U3 W1 31.6(6) 3_455 3_455
O10 U3 W1 115.0(6) 4_455 3_455
O12 U3 W1 168.4(6) . 3_455
O1 U3 W1 30.9(5) 3_455 3_455
O3 U3 U1 91.6(8) . .
O5 U3 U1 87.7(7) . .
O7 U3 U1 29.0(6) . .
O11 U3 U1 101.7(6) 3_455 .
O10 U3 U1 174.2(6) 4_455 .
O12 U3 U1 98.1(6) . .
O1 U3 U1 39.7(5) 3_455 .
W1 U3 U1 70.58(4) 3_455 .
O3 U3 U2 93.6(8) . .
O5 U3 U2 82.0(7) . .
O7 U3 U2 32.3(7) . .
O11 U3 U2 161.2(6) 3_455 .
O10 U3 U2 114.4(6) 4_455 .
O12 U3 U2 38.0(6) . .
O1 U3 U2 99.8(5) 3_455 .
W1 U3 U2 130.65(5) 3_455 .
U1 U3 U2 60.08(4) . .
O3 U3 K1 34.0(8) . 4_454
O5 U3 K1 150.2(7) . 4_454
O7 U3 K1 116.5(7) . 4_454
O11 U3 K1 60.1(6) 3_455 4_454
O10 U3 K1 74.8(6) 4_455 4_454
O12 U3 K1 116.0(6) . 4_454
O1 U3 K1 86.7(6) 3_455 4_454
W1 U3 K1 67.5(2) 3_455 4_454
U1 U3 K1 109.6(2) . 4_454
U2 U3 K1 127.5(2) . 4_454
O3 U3 K1 118.7(8) . .
O5 U3 K1 57.6(7) . .
O7 U3 K1 91.4(7) . .
O11 U3 K1 131.4(6) 3_455 .
O10 U3 K1 60.7(6) 4_455 .
O12 U3 K1 33.2(6) . .
O1 U3 K1 144.5(6) 3_455 .
W1 U3 K1 153.5(2) 3_455 .
U1 U3 K1 113.7(2) . .
U2 U3 K1 60.5(2) . .
K1 U3 K1 128.8(3) 4_454 .
O13 W1 O10 96.1(11) . .
O13 W1 O1 97.9(10) . .
O10 W1 O1 93.1(11) . .
O13 W1 O4 99.3(10) . .
O10 W1 O4 96.1(10) . .
O1 W1 O4 159.5(10) . .
O13 W1 O11 101.4(10) . .
O10 W1 O11 162.4(10) . .
O1 W1 O11 83.3(10) . .
O4 W1 O11 82.4(9) . .
O13 W1 O8 175.6(10) . .
O10 W1 O8 80.7(10) . .
O1 W1 O8 85.4(10) . .
O4 W1 O8 78.1(9) . .
O11 W1 O8 81.9(9) . .
O13 W1 U3 96.9(7) . 3_545
O10 W1 U3 137.2(8) . 3_545
O1 W1 U3 44.8(7) . 3_545
O4 W1 U3 121.5(7) . 3_545
O11 W1 U3 39.3(7) . 3_545
O8 W1 U3 87.5(6) . 3_545
O13 W1 U2 99.1(8) . .
O10 W1 U2 137.6(8) . .
O1 W1 U2 123.3(7) . .
O4 W1 U2 42.4(7) . .
O11 W1 U2 40.4(7) . .
O8 W1 U2 81.5(6) . .
U3 W1 U2 79.65(5) 3_545 .
O12 K1 O8 90.2(9) . 4_455
O12 K1 O15 97.5(9) . 2
O8 K1 O15 78.2(9) 4_455 2
O12 K1 O9 103.2(9) . 2_565
O8 K1 O9 100.6(9) 4_455 2_565
O15 K1 O9 159.3(9) 2 2_565
O12 K1 O3 118.3(9) . 4
O8 K1 O3 151.0(9) 4_455 4
O15 K1 O3 101.8(8) 2 4
O9 K1 O3 69.2(8) 2_565 4
O12 K1 O13 58.4(7) . 2
O8 K1 O13 133.6(9) 4_455 2
O15 K1 O13 73.8(7) 2 2
O9 K1 O13 118.3(9) 2_565 2
O3 K1 O13 72.0(7) 4 2
O12 K1 O14 164.5(9) . 1_556
O8 K1 O14 87.1(8) 4_455 1_556
O15 K1 O14 96.9(7) 2 1_556
O9 K1 O14 62.5(7) 2_565 1_556
O3 K1 O14 64.0(7) 4 1_556
O13 K1 O14 132.0(7) 2 1_556
O12 K1 Tl1 56.2(6) . 2
O8 K1 Tl1 60.0(6) 4_455 2
O15 K1 Tl1 47.7(5) 2 2
O9 K1 Tl1 148.5(7) 2_565 2
O3 K1 Tl1 139.7(7) 4 2
O13 K1 Tl1 73.8(5) 2 2
O14 K1 Tl1 133.4(6) 1_556 2
O12 K1 U1 86.3(6) . 2_565
O8 K1 U1 85.6(7) 4_455 2_565
O15 K1 U1 163.3(8) 2 2_565
O9 K1 U1 22.8(5) 2_565 2_565
O3 K1 U1 90.6(6) 4 2_565
O13 K1 U1 121.3(6) 2 2_565
O14 K1 U1 78.3(5) 1_556 2_565
Tl1 K1 U1 125.7(4) 2 2_565
O12 K1 U2 33.9(5) . .
O8 K1 U2 124.1(7) 4_455 .
O15 K1 U2 101.2(7) 2 .
O9 K1 U2 96.6(7) 2_565 .
O3 K1 U2 84.7(6) 4 .
O13 K1 U2 33.7(4) 2 .
O14 K1 U2 146.5(6) 1_556 .
Tl1 K1 U2 78.4(3) 2 .
U1 K1 U2 91.0(3) 2_565 .
O12 K1 U3 122.3(7) . 4
O8 K1 U3 143.3(7) 4_455 4
O15 K1 U3 80.8(6) 2 4
O9 K1 U3 88.8(6) 2_565 4
O3 K1 U3 20.9(5) 4 4
O13 K1 U3 66.2(5) 2 4
O14 K1 U3 65.9(5) 1_556 4
Tl1 K1 U3 121.9(4) 2 4
U1 K1 U3 110.9(4) 2_565 4
U2 K1 U3 89.4(3) . 4
O12 K1 U2 103.9(7) . 2
O8 K1 U2 93.6(7) 4_455 2
O15 K1 U2 16.7(5) 2 2
O9 K1 U2 149.2(7) 2_565 2
O3 K1 U2 85.2(6) 4 2
O13 K1 U2 66.1(5) 2 2
O14 K1 U2 91.5(5) 1_556 2
Tl1 K1 U2 61.6(2) 2 2
U1 K1 U2 169.7(4) 2_565 2
U2 K1 U2 97.8(3) . 2
U3 K1 U2 64.3(2) 4 2
W1 O1 U1 156.0(13) . 3_545
W1 O1 U3 104.3(10) . 3_545
U1 O1 U3 99.3(8) 3_545 3_545
U3 O3 K1 125.0(11) . 4_454
W1 O4 U1 149.2(12) . .
W1 O4 U2 106.0(10) . .
U1 O4 U2 103.1(8) . .
U3 O5 U1 152.4(12) . 2_565
U1 O7 U3 121.1(11) . .
U1 O7 U2 119.1(11) . .
U3 O7 U2 116.2(11) . .
W1 O8 K1 116.2(10) . 4_554
U1 O9 K1 121.9(11) . 2_564
W1 O10 U3 141.7(13) . 4_554
W1 O11 U3 109.1(10) . 3_545
W1 O11 U2 107.8(10) . .
U3 O11 U2 143.1(11) 3_545 .
U3 O12 U2 104.6(9) . .
U3 O12 K1 117.6(10) . .
U2 O12 K1 107.9(9) . .
W1 O13 U2 149.5(13) . 2_554
W1 O13 K1 112.6(10) . 2_554
U2 O13 K1 94.7(8) 2_554 2_554
U1 O14 K1 113.8(8) . 1_554
U2 O15 K1 136.8(12) . 2_554

loop_
_geom_bond_atom_site_label_1
_geom_bond_atom_site_label_2
_geom_bond_distance
_geom_bond_site_symmetry_2
U1 O2 1.77(3) .
U1 O9 1.86(2) .
U1 O7 2.14(2) .
U1 O5 2.39(2) 2_564
U1 O4 2.40(2) .
U1 O1 2.45(2) 3_455
U1 O14 2.50(2) .
U1 U3 3.783(2) .
U1 U2 3.790(2) .
U1 K1 4.085(17) 2_564
U2 O15 1.77(2) .
U2 O6 1.84(3) .
U2 O7 2.26(3) .
U2 O13 2.29(2) 2
U2 O11 2.36(2) .
U2 O12 2.41(2) .
U2 O4 2.44(2) .
U2 W1 3.469(2) .
U2 U3 3.788(2) .
U2 K1 4.110(15) .
U2 K1 4.215(17) 2_554
U3 O3 1.80(2) .
U3 O5 1.89(2) .
U3 O7 2.21(3) .
U3 O11 2.32(2) 3_455
U3 O10 2.33(2) 4_455
U3 O12 2.38(2) .
U3 O1 2.51(2) 3_455
U3 W1 3.460(2) 3_455
U3 K1 4.119(15) 4_454
U3 K1 4.319(15) .
W1 O13 1.78(2) .
W1 O10 1.79(2) .
W1 O1 1.83(2) .
W1 O4 1.89(2) .
W1 O11 1.92(2) .
W1 O8 2.34(2) .
W1 U3 3.460(2) 3_545
Tl1 K1 4.014(15) 2_554
K1 O12 2.67(3) .
K1 O8 2.69(3) 4_455
K1 O15 2.75(3) 2
K1 O9 2.78(3) 2_565
K1 O3 2.82(3) 4
K1 O13 3.23(3) 2
K1 O14 3.26(3) 1_556
K1 Tl1 4.014(15) 2
K1 U1 4.085(17) 2_565
K1 U3 4.119(15) 4
K1 U2 4.215(17) 2
O1 U1 2.45(2) 3_545
O1 U3 2.51(2) 3_545
O3 K1 2.82(3) 4_454
O5 U1 2.39(2) 2_565
O8 K1 2.69(3) 4_554
O9 K1 2.78(3) 2_564
O10 U3 2.33(2) 4_554
O11 U3 2.32(2) 3_545
O13 U2 2.29(2) 2_554
O13 K1 3.23(3) 2_554
O14 K1 3.26(3) 1_554
O15 K1 2.75(3) 2_554
